data_3000502
loop_
_publ_author_name
'Morgan Redington'

_journal_name_full 'To be published in Chemistry of Materials'
_chemical_formula_sum 'Ca H10 Li2'
_space_group_name_Hall '-P 1'
_space_group_name_H-M_alt 'P -1'
_cell_angle_alpha 107.5214855963
_cell_angle_beta 101.7462875858
_cell_angle_gamma 102.1672524697
_cell_length_a 3.1672211947
_cell_length_b 5.0113249223
_cell_length_c 6.2672046967
_cell_volume 88.841
_cod_database_code 3000502
_cod_hold_until_date 2024-11-17
_cod_depositor_requested_release_date 2024-11-17

loop_
_atom_site_label
_atom_site_fract_x
_atom_site_fract_y
_atom_site_fract_z
? ? ? ?
